data_4506049
loop_
_publ_author_name
'Jarzembska, Katarzyna N.'
'Kubsik, Marcin'
'Kami\'nski, Rados\/law'
'Wo\'zniak, Krzysztof'
'Dominiak, Paulina M.'

_publ_section_title
;
 From a Single Molecule to Molecular Crystal Architectures: Structural and
 Energetic Studies of Selected Uracil Derivatives
;
_journal_issue 5
_journal_name_full 'Crystal Growth &amp; Design'
_journal_page_first 2508
_journal_paper_doi 10.1021/cg300129z
_journal_volume 12
_journal_year 2012
_chemical_formula_moiety 'C4 H3 F N2 O2'
_chemical_formula_sum 'C4 H3 F N2 O2'
_chemical_formula_weight 130.08
_space_group_IT_number 2
_symmetry_cell_setting triclinic
_symmetry_Int_Tables_number 2
_symmetry_space_group_name_Hall '-P 1'
_symmetry_space_group_name_H-M 'P -1'
_cell_angle_alpha 99.340(5)
_cell_angle_beta 100.163(4)
_cell_angle_gamma 90.303(4)
_cell_formula_units_Z 8
_cell_length_a 8.6224(4)
_cell_length_b 9.1703(5)
_cell_length_c 12.5769(8)
_cell_measurement_temperature 100(1)
_cell_volume 965.29(9)
_diffrn_ambient_temperature 100(1)
_diffrn_measured_fraction_theta_full 0.743
_diffrn_measured_fraction_theta_max 0.652
_diffrn_measurement_device 'Agilent Technologies KM4CCD \k-axis diffractometer'
_diffrn_measurement_device_type 'Opal CCD detector'
_diffrn_measurement_method \w-scans
_diffrn_radiation_monochromator graphite
_diffrn_radiation_source 'sealed tube'
_diffrn_radiation_type Mo-K\a
_diffrn_radiation_wavelength 0.71073
_diffrn_reflns_av_R_equivalents 0.0429
_diffrn_reflns_av_sigmaI/netI 0.0433
_diffrn_reflns_limit_h_max 12
_diffrn_reflns_limit_h_min -12
_diffrn_reflns_limit_k_max 13
_diffrn_reflns_limit_k_min -13
_diffrn_reflns_limit_l_max 17
_diffrn_reflns_limit_l_min -18
_diffrn_reflns_number 15162
_diffrn_reflns_theta_full 25.00
_diffrn_reflns_theta_max 30.683
_diffrn_reflns_theta_min 3.235
_exptl_absorpt_coefficient_mu 0.169
_exptl_absorpt_correction_T_max 1.032
_exptl_absorpt_correction_T_min 0.967
_exptl_absorpt_correction_type multi-scan
_exptl_absorpt_process_details
;
 Absorption correction done by SORTAV
 Blessing, R. H.: (1995) Acta Cryst. A51, 33-38
;
_exptl_crystal_colour colourless
_exptl_crystal_density_diffrn 1.790
_exptl_crystal_description unspecified
_exptl_crystal_F_000 528
_exptl_crystal_size_max 0.19
_exptl_crystal_size_mid 0.09
_exptl_crystal_size_min 0.07
_refine_diff_density_max +0.39
_refine_diff_density_min -0.39
_refine_ls_extinction_method none
_refine_ls_goodness_of_fit_ref 0.986
_refine_ls_hydrogen_treatment mixed
_refine_ls_number_constraints 0
_refine_ls_number_parameters 373
_refine_ls_number_reflns 2944
_refine_ls_number_restraints 24
_refine_ls_R_factor_all 0.0296
_refine_ls_R_factor_gt 0.0296
_refine_ls_shift/su_max 0.001
_refine_ls_shift/su_mean 0.000
_refine_ls_structure_factor_coef F
_refine_ls_weighting_details
;
w=1/[\s^2^(Fo)]
;
_refine_ls_weighting_scheme sigma
_refine_ls_wR_factor_gt 0.0341
_refine_ls_wR_factor_ref 0.0341
_reflns_number_gt 2944
_reflns_number_total 3896
_reflns_threshold_expression I>3\s(I)
_cod_data_source_file cg300129z_si_008.cif
_cod_data_source_block 5fU
_cod_database_code 4506049

loop_
_symmetry_equiv_pos_as_xyz
'x, y, z'
'-x, -y, -z'

loop_
_atom_site_type_symbol
_atom_site_label
_atom_site_fract_x
_atom_site_fract_y
_atom_site_fract_z
_atom_site_U_iso_or_equiv
_atom_site_adp_type
_atom_site_occupancy
_atom_site_calc_flag
_atom_site_refinement_flags_posn
_atom_site_refinement_flags_adp
F F1 0.17069(9) 0.0474(1) 0.72338(7) 0.0188(1) Uani 1 d . .
O O1 -0.0527(1) 0.3392(1) 0.39627(8) 0.0166(1) Uani 1 d . .
O O2 0.2632(1) -0.0167(1) 0.52379(8) 0.0156(1) Uani 1 d . .
N N1 -0.0372(1) 0.3113(2) 0.5737(1) 0.0132(1) Uani 1 d . .
H H1 -0.1139(8) 0.3950(7) 0.587(1) 0.0200(2) Uiso 1 d D U
N N3 0.1101(1) 0.1658(1) 0.4628(1) 0.0126(1) Uani 1 d . .
H H3 0.141(1) 0.137(2) 0.3869(4) 0.0191(2) Uiso 1 d D U
C C2 0.0031(2) 0.2773(2) 0.4731(1) 0.0123(2) Uani 1 d . .
C C6 0.0174(2) 0.2367(2) 0.6575(1) 0.0130(2) Uani 1 d . .
H H6 -0.0277(9) 0.270(2) 0.7325(4) 0.0158(2) Uiso 1 d D U
C C4 0.1724(1) 0.0841(2) 0.5417(1) 0.0117(2) Uani 1 d . .
C C5 0.1180(2) 0.1254(2) 0.6440(1) 0.0133(2) Uani 1 d . .
F F4 0.30965(9) 1.0129(1) 0.06465(7) 0.0194(1) Uani 1 d . .
O O7 0.5265(1) 0.7160(1) 0.39015(8) 0.0159(1) Uani 1 d . .
O O8 0.2117(1) 1.0713(1) 0.26257(9) 0.0156(1) Uani 1 d . .
N N19 0.5225(1) 0.7525(2) 0.2150(1) 0.0137(1) Uani 1 d . .
H H19 0.6058(7) 0.6734(7) 0.207(1) 0.0212(2) Uiso 1 d D U
N N21 0.3692(1) 0.8931(2) 0.3249(1) 0.0132(1) Uani 1 d . .
H H21 0.338(1) 0.916(2) 0.4010(4) 0.0201(2) Uiso 1 d D U
C C20 0.4765(1) 0.7824(2) 0.3147(1) 0.0123(2) Uani 1 d . .
C C24 0.4699(2) 0.8292(2) 0.1318(1) 0.0144(2) Uani 1 d . .
H H24 0.5155(9) 0.799(2) 0.0567(4) 0.0180(2) Uiso 1 d D U
C C22 0.3063(2) 0.9743(2) 0.2458(1) 0.0131(2) Uani 1 d . .
C C23 0.3640(2) 0.9354(2) 0.1441(1) 0.0139(2) Uani 1 d . .
F F2 -0.0437(1) 0.8376(1) 1.06811(8) 0.0259(1) Uani 1 d . .
O O3 0.2503(1) 0.4640(1) 0.80423(9) 0.0159(1) Uani 1 d . .
O O4 0.1499(1) 0.6266(1) 1.14593(8) 0.0149(1) Uani 1 d . .
N N7 0.0779(1) 0.6494(2) 0.8253(1) 0.0130(1) Uani 1 d . .
H H7 0.065(2) 0.656(2) 0.7433(3) 0.0199(2) Uiso 1 d D U
N N9 0.2013(1) 0.5486(2) 0.97489(10) 0.0129(1) Uani 1 d . .
H H9 0.2777(9) 0.4745(7) 1.0072(9) 0.0196(2) Uiso 1 d D U
C C8 0.1808(2) 0.5486(2) 0.8635(1) 0.0121(2) Uani 1 d . .
C C11 0.0270(2) 0.7446(2) 1.0006(1) 0.0156(2) Uani 1 d . .
C C12 0.0051(2) 0.7479(2) 0.8923(1) 0.0156(2) Uani 1 d . .
H H12 -0.0710(9) 0.8270(7) 0.8560(8) 0.0190(2) Uiso 1 d D U
C C10 0.1281(2) 0.6388(2) 1.0482(1) 0.0122(2) Uani 1 d . .
F F3 0.36475(9) 0.8290(1) 0.84646(7) 0.0179(1) Uani 1 d . .
O O5 0.7239(1) 0.5171(1) 0.59246(9) 0.0178(1) Uani 1 d . .
O O6 0.5863(1) 0.6409(1) 0.92753(8) 0.0163(1) Uani 1 d . .
N N13 0.5252(1) 0.6775(2) 0.60936(10) 0.0142(1) Uani 1 d . .
H H13 0.512(2) 0.688(2) 0.5279(3) 0.0212(2) Uiso 1 d D U
N N15 0.6522(1) 0.5796(2) 0.7589(1) 0.0128(1) Uani 1 d . .
H H15 0.7296(9) 0.5028(7) 0.786(1) 0.0194(2) Uiso 1 d D U
C C14 0.6390(2) 0.5868(2) 0.6489(1) 0.0134(2) Uani 1 d . .
C C18 0.4322(2) 0.7574(2) 0.6733(1) 0.0141(2) Uani 1 d . .
H H18 0.3484(8) 0.8297(8) 0.6356(8) 0.0171(2) Uiso 1 d D U
C C16 0.5656(2) 0.6551(2) 0.8303(1) 0.0126(2) Uani 1 d . .
C C17 0.4509(2) 0.7508(2) 0.7813(1) 0.0132(2) Uani 1 d . .

loop_
_atom_site_aniso_label
_atom_site_aniso_U_11
_atom_site_aniso_U_22
_atom_site_aniso_U_33
_atom_site_aniso_U_12
_atom_site_aniso_U_13
_atom_site_aniso_U_23
F1 0.0226(4) 0.0216(6) 0.0138(5) 0.0062(4) 0.0028(4) 0.0078(4)
O1 0.0204(5) 0.0175(7) 0.0132(6) 0.0076(5) 0.0031(4) 0.0058(5)
O2 0.0186(5) 0.0154(7) 0.0138(6) 0.0080(5) 0.0043(4) 0.0037(5)
N1 0.0154(5) 0.0131(8) 0.0114(6) 0.0043(5) 0.0029(5) 0.0023(6)
N3 0.0139(5) 0.0126(8) 0.0116(6) 0.0026(5) 0.0023(5) 0.0027(6)
C2 0.0141(6) 0.0104(9) 0.0126(8) 0.0031(6) 0.0019(6) 0.0035(7)
C6 0.0160(6) 0.0136(9) 0.0098(7) 0.0035(6) 0.0041(6) 0.0008(7)
C4 0.0123(6) 0.0125(9) 0.0105(7) 0.0034(6) 0.0024(6) 0.0023(7)
C5 0.0162(6) 0.0133(9) 0.0102(7) 0.0027(6) 0.0021(6) 0.0017(7)
F4 0.0249(4) 0.0205(6) 0.0140(5) 0.0069(4) 0.0034(4) 0.0070(4)
O7 0.0195(5) 0.0163(7) 0.0131(6) 0.0068(5) 0.0037(4) 0.0050(5)
O8 0.0171(5) 0.0177(7) 0.0129(6) 0.0089(5) 0.0036(4) 0.0036(5)
N19 0.0148(5) 0.0137(8) 0.0137(7) 0.0035(5) 0.0053(5) 0.0026(6)
N21 0.0137(5) 0.0143(8) 0.0121(6) 0.0026(5) 0.0023(5) 0.0036(6)
C20 0.0126(6) 0.0120(9) 0.0125(8) 0.0034(6) 0.0024(6) 0.0030(7)
C24 0.0184(7) 0.0144(9) 0.0121(8) 0.0048(6) 0.0057(6) 0.0036(7)
C22 0.0138(6) 0.0151(9) 0.0108(7) 0.0034(6) 0.0023(6) 0.0032(7)
C23 0.0169(6) 0.0148(9) 0.0107(7) 0.0037(6) 0.0037(6) 0.0029(7)
F2 0.0330(5) 0.0293(6) 0.0160(5) 0.0184(4) 0.0054(4) 0.0041(5)
O3 0.0192(5) 0.0172(7) 0.0120(5) 0.0075(5) 0.0044(4) 0.0020(5)
O4 0.0174(5) 0.0178(7) 0.0104(5) 0.0072(4) 0.0032(4) 0.0042(5)
N7 0.0147(5) 0.0132(8) 0.0118(6) 0.0042(5) 0.0032(5) 0.0036(6)
N9 0.0138(5) 0.0152(8) 0.0102(6) 0.0020(5) 0.0013(5) 0.0043(6)
C8 0.0133(6) 0.0127(9) 0.0102(7) 0.0010(6) 0.0017(6) 0.0023(7)
C11 0.0194(7) 0.0165(9) 0.0113(8) 0.0094(7) 0.0028(6) 0.0036(7)
C12 0.0168(6) 0.0179(10) 0.0128(8) 0.0058(6) 0.0016(6) 0.0056(7)
C10 0.0138(6) 0.0131(9) 0.0095(7) 0.0030(6) 0.0018(6) 0.0015(7)
F3 0.0171(4) 0.0200(6) 0.0187(5) 0.0069(4) 0.0073(4) 0.0047(4)
O5 0.0208(5) 0.0213(7) 0.0130(6) 0.0091(5) 0.0060(5) 0.0043(5)
O6 0.0205(5) 0.0190(7) 0.0105(5) 0.0095(5) 0.0035(4) 0.0042(5)
N13 0.0154(5) 0.0162(8) 0.0109(6) 0.0028(5) 0.00005(51) 0.0040(6)
N15 0.0151(5) 0.0134(8) 0.0103(6) 0.0046(5) 0.0023(5) 0.0029(6)
C14 0.0145(6) 0.0140(9) 0.0112(7) 0.0023(6) 0.0011(6) 0.0026(7)
C18 0.0137(6) 0.0156(9) 0.0133(8) 0.0037(6) 0.0006(6) 0.0055(7)
C16 0.0139(6) 0.0129(9) 0.0113(8) 0.0040(6) 0.0012(6) 0.0037(7)
C17 0.0134(6) 0.0137(9) 0.0136(8) 0.0048(6) 0.0020(6) 0.0054(7)

loop_
_atom_type_symbol
_atom_type_description
_atom_type_scat_dispersion_real
_atom_type_scat_dispersion_imag
_atom_type_scat_source
C C 0.0033 0.0016 'Su & Coppens, Acta. Cryst. (1997) A53, 749'
H H 0.0000 0.0000 'Su & Coppens, Acta. Cryst. (1997) A53, 749'
N N 0.0061 0.0033 'Su & Coppens, Acta. Cryst. (1997) A53, 749'
O O 0.0106 0.0060 'Su & Coppens, Acta. Cryst. (1997) A53, 749'

loop_
_geom_angle_atom_site_label_1
_geom_angle_atom_site_label_2
_geom_angle_atom_site_label_3
_geom_angle
F1 C5 C4 116.7(2)
F1 C5 C6 122.3(1)
O1 C2 N1 122.6(1)
O1 C2 N3 122.2(2)
O2 C4 N3 122.1(1)
O2 C4 C5 124.3(2)
N1 C2 N3 115.2(1)
N1 C6 C5 120.7(2)
N1 C6 H6 115.8(7)
H1 N1 C2 119.1(10)
H1 N1 C6 118.1(10)
N3 C4 C5 113.6(1)
H3 N3 C2 116.5(8)
H3 N3 C4 116.6(9)
C2 N1 C6 122.7(1)
C2 N3 C4 126.7(2)
C6 C5 C4 121.0(2)
H6 C6 C5 123.5(7)
F4 C23 C22 116.4(1)
F4 C23 C24 122.2(2)
O7 C20 N19 122.6(2)
O7 C20 N21 122.1(2)
O8 C22 N21 122.0(2)
O8 C22 C23 124.4(2)
N19 C20 N21 115.3(1)
N19 C24 C23 120.4(2)
N19 C24 H24 116.8(7)
H19 N19 C20 116(1)
H19 N19 C24 121(1)
N21 C22 C23 113.6(2)
H21 N21 C20 114.3(9)
H21 N21 C22 119.1(9)
C20 N19 C24 122.6(2)
C20 N21 C22 126.6(2)
C24 C23 C22 121.3(2)
H24 C24 C23 122.8(7)
F2 C11 C10 117.1(2)
F2 C11 C12 121.9(2)
O3 C8 N7 123.1(1)
O3 C8 N9 121.7(1)
O4 C10 N9 121.1(2)
O4 C10 C11 124.4(2)
N7 C8 N9 115.2(1)
N7 C12 C11 120.3(1)
N7 C12 H12 118.4(6)
H7 N7 C8 117.2(10)
H7 N7 C12 119.6(9)
N9 C10 C11 114.4(1)
H9 N9 C8 117.9(7)
H9 N9 C10 116.1(7)
C8 N7 C12 123.0(2)
C8 N9 C10 126.0(1)
C11 C12 H12 121.3(6)
C12 C11 C10 121.0(2)
F3 C17 C16 117.3(1)
F3 C17 C18 122.1(2)
O5 C14 N13 123.4(2)
O5 C14 N15 121.7(1)
O6 C16 N15 121.6(2)
O6 C16 C17 124.1(2)
N13 C14 N15 115.0(1)
N13 C18 C17 120.4(1)
N13 C18 H18 118.1(6)
H13 N13 C14 117.9(10)
H13 N13 C18 118.9(10)
N15 C16 C17 114.3(1)
H15 N15 C14 114.4(8)
H15 N15 C16 118.9(8)
C14 N13 C18 123.2(2)
C14 N15 C16 126.6(1)
C18 C17 C16 120.6(2)
H18 C18 C17 121.5(6)

loop_
_geom_bond_atom_site_label_1
_geom_bond_atom_site_label_2
_geom_bond_distance
F1 C5 1.338(2)
O1 C2 1.226(2)
O2 C4 1.233(2)
N1 C2 1.360(2)
N1 C6 1.364(2)
N1 H1 1.0299(10)
N3 C2 1.387(2)
N3 C4 1.375(2)
N3 H3 1.0300(10)
C6 C5 1.352(2)
C6 H6 1.0830(10)
C4 C5 1.441(2)
F4 C23 1.339(2)
O7 C20 1.225(2)
O8 C22 1.229(2)
N19 C20 1.368(2)
N19 C24 1.367(2)
N19 H19 1.0299(10)
N21 C20 1.383(2)
N21 C22 1.376(2)
N21 H21 1.0300(10)
C24 C23 1.348(2)
C24 H24 1.0828(10)
C22 C23 1.445(2)
F2 C11 1.332(2)
O3 C8 1.221(2)
O4 C10 1.234(2)
N7 C8 1.369(2)
N7 C12 1.366(2)
N7 H7 1.0299(10)
N9 C8 1.381(2)
N9 C10 1.377(2)
N9 H9 1.0300(10)
C11 C10 1.439(2)
C11 C12 1.347(2)
C12 H12 1.0830(10)
F3 C17 1.329(2)
O5 C14 1.220(2)
O6 C16 1.233(2)
N13 C14 1.368(2)
N13 C18 1.367(2)
N13 H13 1.0299(10)
N15 C14 1.382(2)
N15 C16 1.372(2)
N15 H15 1.0299(10)
C18 C17 1.351(2)
C18 H18 1.0830(10)
C16 C17 1.448(2)

loop_
_geom_hbond_atom_site_label_D
_geom_hbond_atom_site_label_H
_geom_hbond_atom_site_label_A
_geom_hbond_distance_DH
_geom_hbond_distance_HA
_geom_hbond_distance_DA
_geom_hbond_angle_DHA
_geom_hbond_site_symmetry_A
N1 H1 O5 1.0299(10) 1.800(3) 2.817(2) 168.6(3) 1_455
N3 H3 O8 1.0300(10) 1.793(3) 2.817(2) 172.7(3) 1_545
N13 H13 O7 1.0299(10) 1.819(3) 2.838(2) 169.4(4) 1_555
N21 H21 O2 1.0300(10) 1.796(4) 2.814(2) 169.1(5) 1_565
N7 H7 O1 1.0299(10) 1.747(2) 2.776(2) 176.2(2) 2_566
N19 H19 O3 1.0299(10) 1.780(2) 2.809(2) 179.0(1) 2_666
N9 H9 O6 1.0300(10) 1.768(2) 2.795(2) 175.1(2) 2_667
N15 H15 O4 1.0299(10) 1.802(3) 2.823(2) 170.3(4) 2_667
